data_1545576
loop_
_publ_author_name
'Ketels, Marthe'
'Konrad, David B.'
'Karaghiosoff, Konstantin'
'Trauner, Dirk'
'Knochel, Paul'

_publ_section_title
;
 Selective Lithiation, Magnesiation, and Zincation of Unsymmetrical
 Azobenzenes Using Continuous Flow
;
_journal_name_full 'Organic Letters'
_journal_paper_doi 10.1021/acs.orglett.7b00460
_journal_year 2017
_chemical_formula_moiety 'C22 H20 N2 O3'
_chemical_formula_sum 'C22 H20 N2 O3'
_chemical_formula_weight 360.40
_chemical_name_systematic
;
ethyl (E)-2'-methoxy-5'-(phenyldiazenyl)-[1,1'-biphenyl]-4-carboxylate
;
_space_group_crystal_system monoclinic
_space_group_IT_number 14
_space_group_name_Hall '-P 2yn'
_space_group_name_H-M_alt 'P 1 21/n 1'
_symmetry_space_group_name_Hall '-P 2yn'
_symmetry_space_group_name_H-M 'P 1 21/n 1'
_atom_sites_solution_hydrogens geom
_audit_creation_method SHELXL-2014
_cell_angle_alpha 90
_cell_angle_beta 104.220(4)
_cell_angle_gamma 90
_cell_formula_units_Z 4
_cell_length_a 14.0620(4)
_cell_length_b 7.4549(3)
_cell_length_c 18.2784(6)
_cell_measurement_reflns_used 3953
_cell_measurement_temperature 173(2)
_cell_measurement_theta_max 31.7970
_cell_measurement_theta_min 4.3450
_cell_volume 1857.43(11)
_computing_cell_refinement
;
CrysAlisPro, Agilent Technologies,
Version 1.171.37.33 (release 27-03-2014 CrysAlis171 .NET)
(compiled Mar 27 2014,17:12:48)
;
_computing_data_collection
;
CrysAlisPro, Agilent Technologies,
Version 1.171.37.33 (release 27-03-2014 CrysAlis171 .NET)
(compiled Mar 27 2014,17:12:48)
;
_computing_data_reduction
;
CrysAlisPro, Agilent Technologies,
Version 1.171.37.33 (release 27-03-2014 CrysAlis171 .NET)
(compiled Mar 27 2014,17:12:48)
;
_computing_molecular_graphics
;
'ORTEP (M. N. Burnett, C. K. Johnson, ORTEP-III: Oak Ridge Thermal Ellipsoid
# Plot Program for Crystal Structure Illustrations, Oak Ridge National
# Laboratory Report ORNL-6895, 1996). Windows version (L. J. Farrugia, Univ.
# Glasgow) used --- SCHAKAL (E. Keller, University of  Freiburg (Breisgau),
# Germany, 1995)'
;
_computing_publication_material
;
PLATON (A. L. Spek, Acta Crystallogr, Sect. A, 1990, 46, C34, 1995 version).
# --- T.B.Cohen, Pure Appl. Chem. 1996,68,2339-2359 (atomic masses).
;
_computing_structure_refinement 'SHELXL-2014 (Sheldrick, 2014)'
_computing_structure_solution 'SHELXS-97 (Sheldrick, 1990)'
_diffrn_ambient_temperature 173(2)
_diffrn_detector_area_resol_mean 15.9809
_diffrn_measured_fraction_theta_full 0.995
_diffrn_measured_fraction_theta_max 0.997
_diffrn_measurement_device_type 'Xcalibur, Sapphire3'
_diffrn_measurement_method '\w scans'
_diffrn_radiation_type MoK\a
_diffrn_radiation_wavelength 0.71073
_diffrn_reflns_av_R_equivalents 0.0316
_diffrn_reflns_av_unetI/netI 0.0322
_diffrn_reflns_Laue_measured_fraction_full 0.995
_diffrn_reflns_Laue_measured_fraction_max 0.997
_diffrn_reflns_limit_h_max 19
_diffrn_reflns_limit_h_min -18
_diffrn_reflns_limit_k_max 10
_diffrn_reflns_limit_k_min -9
_diffrn_reflns_limit_l_max 25
_diffrn_reflns_limit_l_min -25
_diffrn_reflns_number 18815
_diffrn_reflns_point_group_measured_fraction_full 0.995
_diffrn_reflns_point_group_measured_fraction_max 0.997
_diffrn_reflns_theta_full 25.242
_diffrn_reflns_theta_max 29.572
_diffrn_reflns_theta_min 4.197
_diffrn_source 'Enhance (Mo) X-ray Source'
_exptl_absorpt_coefficient_mu 0.087
_exptl_absorpt_correction_T_max 1.00000
_exptl_absorpt_correction_T_min 0.95175
_exptl_absorpt_correction_type multi-scan
_exptl_absorpt_process_details
;
CrysAlisPro, Agilent Technologies,
Version 1.171.37.33 (release 27-03-2014 CrysAlis171 .NET)
(compiled Mar 27 2014,17:12:48)
Empirical absorption correction using spherical harmonics,
implemented in SCALE3 ABSPACK scaling algorithm.
;
_exptl_crystal_colour 'orange yellow'
_exptl_crystal_density_diffrn 1.289
_exptl_crystal_description block
_exptl_crystal_F_000 760
_exptl_crystal_size_max 0.200
_exptl_crystal_size_mid 0.150
_exptl_crystal_size_min 0.100
_refine_diff_density_max 0.230
_refine_diff_density_min -0.179
_refine_diff_density_rms 0.039
_refine_ls_extinction_method none
_refine_ls_goodness_of_fit_ref 1.021
_refine_ls_hydrogen_treatment mixed
_refine_ls_matrix_type full
_refine_ls_number_parameters 286
_refine_ls_number_reflns 5202
_refine_ls_number_restraints 0
_refine_ls_restrained_S_all 1.021
_refine_ls_R_factor_all 0.0702
_refine_ls_R_factor_gt 0.0450
_refine_ls_shift/su_max 0.001
_refine_ls_shift/su_mean 0.000
_refine_ls_structure_factor_coef Fsqd
_refine_ls_weighting_details 'w=1/[\s^2^(Fo^2^)+(0.0424P)^2^+0.4497P] where P=(Fo^2^+2Fc^2^)/3'
_refine_ls_weighting_scheme calc
_refine_ls_wR_factor_gt 0.1007
_refine_ls_wR_factor_ref 0.1152
_reflns_Friedel_coverage 0.000
_reflns_number_gt 3678
_reflns_number_total 5202
_reflns_threshold_expression 'I > 2\s(I)'
_cod_data_source_file ol7b00460_si_002.cif
_cod_data_source_block test1
_cod_database_code 1545576
_shelx_space_group_comment
;
The symmetry employed for this shelxl refinement is uniquely defined
by the following loop, which should always be used as a source of
symmetry information in preference to the above space-group names.
They are only intended as comments.
;
_shelx_estimated_absorpt_t_min 0.983
_shelx_estimated_absorpt_t_max 0.991
_shelxl_version_number 2014-3

loop_
_space_group_symop_operation_xyz
'x, y, z'
'-x+1/2, y+1/2, -z+1/2'
'-x, -y, -z'
'x-1/2, -y-1/2, z-1/2'

loop_
_atom_site_label
_atom_site_type_symbol
_atom_site_fract_x
_atom_site_fract_y
_atom_site_fract_z
_atom_site_U_iso_or_equiv
_atom_site_adp_type
_atom_site_occupancy
_atom_site_site_symmetry_order
_atom_site_calc_flag
_atom_site_refinement_flags_posn
_atom_site_refinement_flags_adp
_atom_site_refinement_flags_occupancy
_atom_site_disorder_assembly
_atom_site_disorder_group
O1 O 1.14134(6) -0.12826(13) 0.21015(5) 0.0353(2) Uani 1 1 d . . . . .
C11 C 0.99436(8) 0.00831(16) 0.14494(6) 0.0254(2) Uani 1 1 d . . . . .
C16 C 1.16601(9) 0.20408(17) 0.03607(7) 0.0283(3) Uani 1 1 d . . . . .
H16 H 1.2108(7) 0.1633(6) 0.0085(4) 0.034 Uiso 1 1 calc R U . . .
C10 C 1.04151(8) -0.12597(17) 0.19500(7) 0.0280(3) Uani 1 1 d . . . . .
C15 C 1.11642(8) 0.08131(18) 0.06963(7) 0.0280(3) Uani 1 1 d . . . . .
H15 H 1.1278(2) -0.045(2) 0.06491(10) 0.034 Uiso 1 1 calc R U . . .
C19 C 1.03436(9) 0.32300(17) 0.11611(7) 0.0296(3) Uani 1 1 d . . . . .
H19 H 0.9879(7) 0.3649(6) 0.1439(4) 0.036 Uiso 1 1 calc R U . . .
N2 N 0.68781(8) -0.16792(16) 0.17573(6) 0.0328(2) Uani 1 1 d . . . . .
C14 C 1.05010(8) 0.13884(16) 0.11028(6) 0.0255(2) Uani 1 1 d . . . . .
C18 C 1.08419(9) 0.44646(18) 0.08268(7) 0.0307(3) Uani 1 1 d . . . . .
H18 H 1.0727(2) 0.575(2) 0.08725(10) 0.037 Uiso 1 1 calc R U . . .
N1 N 0.73472(7) -0.07067(15) 0.14106(6) 0.0315(2) Uani 1 1 d . . . . .
C1 C 0.58405(9) -0.14211(18) 0.15439(7) 0.0297(3) Uani 1 1 d . . . . .
C12 C 0.89280(9) 0.01907(17) 0.12943(7) 0.0274(3) Uani 1 1 d . . . . .
H12 H 0.8586(5) 0.1117(14) 0.0943(5) 0.033 Uiso 1 1 calc R U . . .
C17 C 1.15059(9) 0.38760(17) 0.04259(7) 0.0274(3) Uani 1 1 d . . . . .
O2 O 1.19233(8) 0.68276(13) 0.01170(6) 0.0425(3) Uani 1 1 d . . . . .
C9 C 0.98698(9) -0.24522(19) 0.22728(8) 0.0342(3) Uani 1 1 d . . . . .
H9 H 1.0202(5) -0.3390(15) 0.2613(6) 0.041 Uiso 1 1 calc R U . . .
C7 C 0.83823(9) -0.09736(17) 0.16223(7) 0.0293(3) Uani 1 1 d . . . . .
C6 C 0.53629(10) -0.01283(19) 0.10380(8) 0.0353(3) Uani 1 1 d . . . . .
H6 H 0.5739(6) 0.0686(13) 0.0796(4) 0.042 Uiso 1 1 calc R U . . .
C4 C 0.38124(10) -0.1155(2) 0.12157(8) 0.0388(3) Uani 1 1 d . . . . .
H4 H 0.3117(12) -0.1059(3) 0.1104(2) 0.047 Uiso 1 1 calc R U . . .
C8 C 0.88585(10) -0.23060(19) 0.21118(8) 0.0354(3) Uani 1 1 d . . . . .
H8 H 0.8466(6) -0.3164(13) 0.2349(4) 0.042 Uiso 1 1 calc R U . . .
C2 C 0.53021(10) -0.2576(2) 0.18799(8) 0.0383(3) Uani 1 1 d . . . . .
H2 H 0.5637(6) -0.3486(16) 0.2235(6) 0.046 Uiso 1 1 calc R U . . .
C20 C 1.20240(9) 0.52376(19) 0.00732(7) 0.0327(3) Uani 1 1 d . . . . .
C5 C 0.43493(10) -0.0001(2) 0.08795(8) 0.0400(3) Uani 1 1 d . . . . .
H5 H 0.4016(6) 0.0897(16) 0.0533(6) 0.048 Uiso 1 1 calc R U . . .
C3 C 0.42882(10) -0.2441(2) 0.17126(9) 0.0419(3) Uani 1 1 d . . . . .
H3 H 0.3912(7) -0.3257(15) 0.1947(4) 0.050 Uiso 1 1 calc R U . . .
C13 C 1.19266(10) -0.2561(2) 0.26366(9) 0.0458(4) Uani 1 1 d . . . . .
H13A H 1.1753(6) -0.2387(10) 0.3120(5) 0.069 Uiso 1 1 calc R U . . .
H13B H 1.2636(7) -0.2396(10) 0.2708(5) 0.069 Uiso 1 1 calc R U . . .
H13C H 1.1743(6) -0.3779(13) 0.2450(3) 0.069 Uiso 1 1 calc R U . . .
C22A C 1.2782(3) 0.6038(5) -0.1364(2) 0.0482(10) Uani 0.482(5) 1 d . . P A 1
H22A H 1.3171 0.6874 -0.1586 0.072 Uiso 0.482(5) 1 calc R U P A 1
H22B H 1.2722 0.4892 -0.1634 0.072 Uiso 0.482(5) 1 calc R U P A 1
H22C H 1.2128 0.6543 -0.1404 0.072 Uiso 0.482(5) 1 calc R U P A 1
C21A C 1.3281(8) 0.5740(15) -0.0550(5) 0.0514(19) Uani 0.482(5) 1 d . . P A 1
H21A H 1.3946 0.5252 -0.0511 0.062 Uiso 0.482(5) 1 calc R U P A 1
H21B H 1.3353 0.6904 -0.0281 0.062 Uiso 0.482(5) 1 calc R U P A 1
O3A O 1.2732(7) 0.4500(15) -0.0188(4) 0.0452(13) Uani 0.482(5) 1 d . . P A 1
C22B C 1.4137(3) 0.5447(5) -0.0375(2) 0.0630(12) Uani 0.518(5) 1 d . . P A 2
H22D H 1.4543 0.6207 -0.0613 0.094 Uiso 0.518(5) 1 calc R U P A 2
H22E H 1.4218 0.5820 0.0151 0.094 Uiso 0.518(5) 1 calc R U P A 2
H22F H 1.4340 0.4193 -0.0390 0.094 Uiso 0.518(5) 1 calc R U P A 2
C21B C 1.3082(7) 0.5634(11) -0.0791(5) 0.057(2) Uani 0.518(5) 1 d . . P A 2
H21C H 1.2869 0.6897 -0.0780 0.068 Uiso 0.518(5) 1 calc R U P A 2
H21D H 1.2992 0.5264 -0.1324 0.068 Uiso 0.518(5) 1 calc R U P A 2
O3B O 1.2506(6) 0.4479(12) -0.0415(4) 0.0549(17) Uani 0.518(5) 1 d . . P A 2

loop_
_atom_site_aniso_label
_atom_site_aniso_U_11
_atom_site_aniso_U_22
_atom_site_aniso_U_33
_atom_site_aniso_U_23
_atom_site_aniso_U_13
_atom_site_aniso_U_12
O1 0.0226(4) 0.0410(6) 0.0403(5) 0.0115(4) 0.0039(4) 0.0032(4)
C11 0.0250(6) 0.0258(6) 0.0256(5) -0.0013(4) 0.0066(5) 0.0001(4)
C16 0.0264(6) 0.0297(7) 0.0299(6) -0.0013(5) 0.0091(5) 0.0005(5)
C10 0.0230(6) 0.0301(7) 0.0293(6) 0.0010(5) 0.0037(5) 0.0011(5)
C15 0.0267(6) 0.0258(6) 0.0308(6) -0.0009(5) 0.0059(5) 0.0024(5)
C19 0.0277(6) 0.0303(7) 0.0323(6) 0.0002(5) 0.0100(5) 0.0030(5)
N2 0.0262(5) 0.0386(6) 0.0344(6) 0.0052(5) 0.0085(5) 0.0009(5)
C14 0.0218(5) 0.0285(6) 0.0247(5) 0.0003(4) 0.0027(4) 0.0008(4)
C18 0.0316(6) 0.0251(6) 0.0350(6) -0.0003(5) 0.0072(5) 0.0031(5)
N1 0.0257(5) 0.0342(6) 0.0346(5) 0.0029(5) 0.0073(4) -0.0002(4)
C1 0.0247(6) 0.0355(7) 0.0289(6) -0.0015(5) 0.0067(5) -0.0001(5)
C12 0.0258(6) 0.0271(6) 0.0289(6) 0.0023(5) 0.0059(5) 0.0023(5)
C17 0.0243(6) 0.0282(6) 0.0280(6) 0.0011(5) 0.0032(5) -0.0011(5)
O2 0.0504(6) 0.0298(5) 0.0488(6) 0.0032(4) 0.0149(5) -0.0035(4)
C9 0.0278(6) 0.0342(7) 0.0389(7) 0.0118(6) 0.0049(5) 0.0027(5)
C7 0.0235(6) 0.0328(7) 0.0306(6) 0.0014(5) 0.0050(5) 0.0006(5)
C6 0.0294(6) 0.0380(8) 0.0380(7) 0.0046(6) 0.0076(6) -0.0006(5)
C4 0.0233(6) 0.0490(9) 0.0429(8) -0.0088(6) 0.0054(6) -0.0009(6)
C8 0.0286(6) 0.0374(8) 0.0397(7) 0.0104(6) 0.0074(6) -0.0019(5)
C2 0.0314(7) 0.0456(8) 0.0405(7) 0.0103(6) 0.0135(6) 0.0035(6)
C20 0.0287(6) 0.0328(7) 0.0360(7) 0.0026(5) 0.0065(5) -0.0024(5)
C5 0.0310(7) 0.0437(8) 0.0423(7) 0.0035(6) 0.0031(6) 0.0046(6)
C3 0.0303(7) 0.0510(9) 0.0478(8) 0.0033(7) 0.0160(6) -0.0039(6)
C13 0.0277(7) 0.0517(9) 0.0523(9) 0.0177(7) -0.0008(6) 0.0056(6)
C22A 0.066(2) 0.0392(19) 0.047(2) 0.0020(16) 0.0278(18) -0.0029(16)
C21A 0.050(4) 0.062(3) 0.050(4) 0.003(3) 0.027(3) -0.019(2)
O3A 0.043(2) 0.046(2) 0.054(3) 0.009(2) 0.027(2) -0.0027(17)
C22B 0.064(3) 0.050(2) 0.086(3) -0.0079(19) 0.039(2) -0.0049(17)
C21B 0.069(5) 0.033(2) 0.084(7) 0.010(3) 0.050(5) 0.001(3)
O3B 0.076(5) 0.0321(16) 0.075(4) 0.003(3) 0.054(3) -0.003(3)

loop_
_atom_type_symbol
_atom_type_description
_atom_type_scat_dispersion_real
_atom_type_scat_dispersion_imag
_atom_type_scat_source
C C 0.0033 0.0016 'International Tables Vol C Tables 4.2.6.8 and 6.1.1.4'
H H 0.0000 0.0000 'International Tables Vol C Tables 4.2.6.8 and 6.1.1.4'
N N 0.0061 0.0033 'International Tables Vol C Tables 4.2.6.8 and 6.1.1.4'
O O 0.0106 0.0060 'International Tables Vol C Tables 4.2.6.8 and 6.1.1.4'

loop_
_geom_angle_atom_site_label_1
_geom_angle_atom_site_label_2
_geom_angle_atom_site_label_3
_geom_angle
C10 O1 C13 118.02(10)
C12 C11 C10 118.06(11)
C12 C11 C14 119.94(11)
C10 C11 C14 121.98(10)
C15 C16 C17 120.36(11)
C15 C16 H16 119.8
C17 C16 H16 119.8
O1 C10 C9 123.47(11)
O1 C10 C11 115.99(10)
C9 C10 C11 120.52(11)
C16 C15 C14 120.60(12)
C16 C15 H15 119.7
C14 C15 H15 119.7
C18 C19 C14 120.76(11)
C18 C19 H19 119.6
C14 C19 H19 119.6
N1 N2 C1 114.45(11)
C15 C14 C19 118.77(11)
C15 C14 C11 121.16(11)
C19 C14 C11 120.04(10)
C19 C18 C17 119.99(12)
C19 C18 H18 120.0
C17 C18 H18 120.0
N2 N1 C7 114.31(10)
C2 C1 C6 119.90(12)
C2 C1 N2 115.35(12)
C6 C1 N2 124.74(11)
C7 C12 C11 121.71(11)
C7 C12 H12 119.1
C11 C12 H12 119.1
C18 C17 C16 119.52(11)
C18 C17 C20 118.48(11)
C16 C17 C20 122.00(11)
C8 C9 C10 120.15(12)
C8 C9 H9 119.9
C10 C9 H9 119.9
C12 C7 C8 119.58(11)
C12 C7 N1 115.56(11)
C8 C7 N1 124.85(11)
C5 C6 C1 119.39(13)
C5 C6 H6 120.3
C1 C6 H6 120.3
C3 C4 C5 119.76(13)
C3 C4 H4 120.1
C5 C4 H4 120.1
C9 C8 C7 119.96(12)
C9 C8 H8 120.0
C7 C8 H8 120.0
C1 C2 C3 120.09(14)
C1 C2 H2 120.0
C3 C2 H2 120.0
O2 C20 O3A 123.1(5)
O2 C20 O3B 122.5(4)
O2 C20 C17 124.61(12)
O3A C20 C17 111.4(5)
O3B C20 C17 112.0(4)
C4 C5 C6 120.65(14)
C4 C5 H5 119.7
C6 C5 H5 119.7
C4 C3 C2 120.21(14)
C4 C3 H3 119.9
C2 C3 H3 119.9
O1 C13 H13A 109.5
O1 C13 H13B 109.5
H13A C13 H13B 109.5
O1 C13 H13C 109.5
H13A C13 H13C 109.5
H13B C13 H13C 109.5
C21A C22A H22A 109.5
C21A C22A H22B 109.5
H22A C22A H22B 109.5
C21A C22A H22C 109.5
H22A C22A H22C 109.5
H22B C22A H22C 109.5
O3A C21A C22A 111.9(7)
O3A C21A H21A 109.2
C22A C21A H21A 109.2
O3A C21A H21B 109.2
C22A C21A H21B 109.2
H21A C21A H21B 107.9
C20 O3A C21A 115.3(9)
C21B C22B H22D 109.5
C21B C22B H22E 109.5
H22D C22B H22E 109.5
C21B C22B H22F 109.5
H22D C22B H22F 109.5
H22E C22B H22F 109.5
O3B C21B C22B 107.5(6)
O3B C21B H21C 110.2
C22B C21B H21C 110.2
O3B C21B H21D 110.2
C22B C21B H21D 110.2
H21C C21B H21D 108.5
C20 O3B C21B 118.8(7)

loop_
_geom_bond_atom_site_label_1
_geom_bond_atom_site_label_2
_geom_bond_distance
O1 C10 1.3626(14)
O1 C13 1.4279(16)
C11 C12 1.3884(16)
C11 C10 1.4074(17)
C11 C14 1.4854(16)
C16 C15 1.3823(17)
C16 C17 1.3949(17)
C16 H16 0.948(14)
C10 C9 1.3960(17)
C15 C14 1.3950(16)
C15 H15 0.964(15)
C19 C18 1.3863(18)
C19 C14 1.3988(17)
C19 H19 0.972(14)
N2 N1 1.2519(14)
N2 C1 1.4277(16)
C18 C17 1.3919(17)
C18 H18 0.976(15)
N1 C7 1.4253(15)
C1 C2 1.3857(18)
C1 C6 1.3893(18)
C12 C7 1.3884(17)
C12 H12 0.985(14)
C17 C20 1.4858(17)
O2 C20 1.1987(16)
C9 C8 1.3839(18)
C9 H9 0.975(15)
C7 C8 1.3932(18)
C6 C5 1.3862(18)
C6 H6 0.979(15)
C4 C3 1.376(2)
C4 C5 1.384(2)
C4 H4 0.951(16)
C8 H8 1.009(15)
C2 C3 1.3865(19)
C2 H2 0.976(17)
C20 O3A 1.325(11)
C20 O3B 1.369(9)
C5 H5 0.960(17)
C3 H3 0.972(17)
C13 H13A 0.982(10)
C13 H13B 0.982(10)
C13 H13C 0.982(10)
C22A C21A 1.497(9)
C22A H22A 0.9800
C22A H22B 0.9800
C22A H22C 0.9800
C21A O3A 1.463(16)
C21A H21A 0.9900
C21A H21B 0.9900
C22B C21B 1.498(9)
C22B H22D 0.9800
C22B H22E 0.9800
C22B H22F 0.9800
C21B O3B 1.464(14)
C21B H21C 0.9900
C21B H21D 0.9900

loop_
_geom_torsion_atom_site_label_1
_geom_torsion_atom_site_label_2
_geom_torsion_atom_site_label_3
_geom_torsion_atom_site_label_4
_geom_torsion
C13 O1 C10 C9 -1.97(19)
C13 O1 C10 C11 176.79(12)
C12 C11 C10 O1 -178.24(11)
C14 C11 C10 O1 0.43(17)
C12 C11 C10 C9 0.56(18)
C14 C11 C10 C9 179.24(12)
C17 C16 C15 C14 0.19(18)
C16 C15 C14 C19 0.32(18)
C16 C15 C14 C11 178.37(11)
C18 C19 C14 C15 -0.50(18)
C18 C19 C14 C11 -178.57(11)
C12 C11 C14 C15 -126.34(13)
C10 C11 C14 C15 55.01(16)
C12 C11 C14 C19 51.68(16)
C10 C11 C14 C19 -126.96(13)
C14 C19 C18 C17 0.16(19)
C1 N2 N1 C7 -179.71(11)
N1 N2 C1 C2 175.41(12)
N1 N2 C1 C6 -4.53(19)
C10 C11 C12 C7 0.42(18)
C14 C11 C12 C7 -178.28(11)
C19 C18 C17 C16 0.36(18)
C19 C18 C17 C20 179.80(12)
C15 C16 C17 C18 -0.54(18)
C15 C16 C17 C20 -179.96(11)
O1 C10 C9 C8 177.71(12)
C11 C10 C9 C8 -1.0(2)
C11 C12 C7 C8 -0.97(19)
C11 C12 C7 N1 -179.96(11)
N2 N1 C7 C12 -174.75(11)
N2 N1 C7 C8 6.32(19)
C2 C1 C6 C5 0.5(2)
N2 C1 C6 C5 -179.56(13)
C10 C9 C8 C7 0.4(2)
C12 C7 C8 C9 0.5(2)
N1 C7 C8 C9 179.41(13)
C6 C1 C2 C3 -0.1(2)
N2 C1 C2 C3 179.95(13)
C18 C17 C20 O2 1.1(2)
C16 C17 C20 O2 -179.42(13)
C18 C17 C20 O3A 170.6(3)
C16 C17 C20 O3A -10.0(3)
C18 C17 C20 O3B -168.5(3)
C16 C17 C20 O3B 10.9(4)
C3 C4 C5 C6 0.0(2)
C1 C6 C5 C4 -0.5(2)
C5 C4 C3 C2 0.4(2)
C1 C2 C3 C4 -0.3(2)
O2 C20 O3A C21A -10.7(7)
O3B C20 O3A C21A 84(2)
C17 C20 O3A C21A 179.7(5)
C22A C21A O3A C20 -85.0(9)
O2 C20 O3B C21B 12.1(8)
O3A C20 O3B C21B -86(3)
C17 C20 O3B C21B -177.9(5)
C22B C21B O3B C20 100.4(7)
